data_2200769
loop_
_publ_author_name
'Bond, Andrew D.'
'Feeder, Neil'
'Teat, Simon J.'
'Clyde-Watson, Zoe'
'Bampos, Nick'
'Sanders, Jeremy K. M.'

_publ_section_title
Aqua{5,15-bis[4-(2-trimethylsilylacetylene)phenyl]-2,8,12,18-tetrakis(2-methoxycarbonylethyl)-3,7,13,17-tetramethyl-10,20-dioxoporphyrinato}zinc(II)
_journal_issue 10
_journal_name_full 'Acta Crystallographica Section E'
_journal_page_first m454
_journal_page_last m456
_journal_paper_doi 10.1107/S1600536801014854
_journal_volume 57
_journal_year 2001
_chemical_formula_iupac '[Zn (C62 H66 N4 O10 Si2) (H2 O)]'
_chemical_formula_moiety 'C62 H68 N4 O11 Si2 Zn'
_chemical_formula_sum 'C62 H68 N4 O11 Si2 Zn'
_chemical_formula_weight 1166.75
_chemical_name_systematic
;
Aqua{5,15-bis[4-(2-trimethylsilylacetylene)phenyl]-2,8,12,18-tetrakis(2-
methoxycarbonylethyl)-3,7,13,17-tetramethyl-10,20-dioxoporphyrinato}zinc(II)
;
_space_group_IT_number 2
_symmetry_cell_setting triclinic
_symmetry_space_group_name_Hall '-P 1'
_symmetry_space_group_name_H-M 'P -1'
_cell_angle_alpha 85.082(10)
_cell_angle_beta 69.225(12)
_cell_angle_gamma 87.07(2)
_cell_formula_units_Z 2
_cell_length_a 12.570(2)
_cell_length_b 14.285(3)
_cell_length_c 17.502(4)
_cell_measurement_reflns_used 17561
_cell_measurement_temperature 160(2)
_cell_measurement_theta_max 27.13
_cell_measurement_theta_min 3.42
_cell_volume 2926.8(10)
_computing_cell_refinement 'LSCELL (Clegg, 1995)'
_computing_data_collection 'SMART (Siemens, 1994)'
_computing_data_reduction 'SAINT (Siemens, 1994)'
_computing_molecular_graphics 'XP (Sheldrick, 1993)'
_computing_publication_material SHELXL97
_computing_structure_refinement 'SHELXL97 (Sheldrick, 1997)'
_computing_structure_solution 'SHELXS97 (Sheldrick, 1997)'
_diffrn_ambient_temperature 160(2)
_diffrn_detector_area_resol_mean 8.192
_diffrn_measured_fraction_theta_full .855
_diffrn_measured_fraction_theta_max .855
_diffrn_measurement_device_type 'Bruker SMART CCD'
_diffrn_measurement_method 'Thin-slice \w'
_diffrn_radiation_monochromator 'Silicon 111'
_diffrn_radiation_source 'Daresbury SRS, Station 9.8'
_diffrn_radiation_type synchrotron
_diffrn_radiation_wavelength .6879
_diffrn_reflns_av_R_equivalents .0660
_diffrn_reflns_av_sigmaI/netI .1064
_diffrn_reflns_limit_h_max 16
_diffrn_reflns_limit_h_min -15
_diffrn_reflns_limit_k_max 17
_diffrn_reflns_limit_k_min -18
_diffrn_reflns_limit_l_max 22
_diffrn_reflns_limit_l_min -18
_diffrn_reflns_number 17561
_diffrn_reflns_theta_full 27.13
_diffrn_reflns_theta_max 27.13
_diffrn_reflns_theta_min 3.42
_diffrn_standards_number 0
_exptl_absorpt_coefficient_mu .524
_exptl_absorpt_correction_T_max .9896
_exptl_absorpt_correction_T_min .9642
_exptl_absorpt_correction_type multi-scan
_exptl_absorpt_process_details '(SADABS; Sheldrick, 1997b)'
_exptl_crystal_colour red
_exptl_crystal_density_diffrn 1.324
_exptl_crystal_density_method 'not measured'
_exptl_crystal_description plate
_exptl_crystal_F_000 1228
_exptl_crystal_size_max .07
_exptl_crystal_size_mid .06
_exptl_crystal_size_min .02
_refine_diff_density_max 1.189
_refine_diff_density_min -1.098
_refine_ls_extinction_method none
_refine_ls_goodness_of_fit_ref .915
_refine_ls_hydrogen_treatment mixed
_refine_ls_matrix_type full
_refine_ls_number_parameters 743
_refine_ls_number_reflns 12222
_refine_ls_number_restraints 4
_refine_ls_restrained_S_all .915
_refine_ls_R_factor_all .0756
_refine_ls_R_factor_gt .0539
_refine_ls_shift/su_max .023
_refine_ls_shift/su_mean .001
_refine_ls_structure_factor_coef Fsqd
_refine_ls_weighting_details 'calc w = 1/[\s^2^(Fo^2^)+(0.0676P)^2^] where P = (Fo^2^+2Fc^2^)/3'
_refine_ls_weighting_scheme calc
_refine_ls_wR_factor_ref .1354
_reflns_number_gt 8256
_reflns_number_total 12222
_reflns_threshold_expression I>2\s(I)
_cod_data_source_file wn6049.cif
_cod_data_source_block I
_cod_original_cell_volume 2926.9(11)
_cod_database_code 2200769

loop_
_symmetry_equiv_pos_as_xyz
'x, y, z'
'-x, -y, -z'

loop_
_atom_site_label
_atom_site_fract_x
_atom_site_fract_y
_atom_site_fract_z
_atom_site_U_iso_or_equiv
_atom_site_adp_type
_atom_site_calc_flag
_atom_site_refinement_flags
_atom_site_occupancy
_atom_site_disorder_assembly
_atom_site_disorder_group
_atom_site_type_symbol
Zn1 -.75965(3) -.03363(2) -.06889(2) .01340(10) Uani d . 1 . . Zn
Si1 -.22319(9) .39349(6) -.71803(6) .0279(2) Uani d . 1 . . Si
Si2 -1.23771(9) -.50192(7) .57031(6) .0303(2) Uani d . 1 . . Si
O1 -1.0236(2) -.12280(18) -.18284(14) .0355(6) Uani d . 1 . . O
O2 -.53290(18) .10361(15) .05309(12) .0212(5) Uani d . 1 . . O
O3 -.3745(2) .33046(16) .04603(15) .0334(6) Uani d . 1 . . O
O4 -.5287(2) .42532(16) .08533(14) .0332(6) Uani d . 1 . . O
O5 -.9140(3) -.0986(2) -.50853(17) .0615(9) Uani d . 1 . . O
O6 -1.0661(2) -.1460(2) -.40254(16) .0470(7) Uani d . 1 . . O
O7 -1.2229(2) -.40948(16) .03632(15) .0361(6) Uani d . 1 . . O
O8 -1.0887(2) -.47144(16) -.07073(15) .0333(6) Uani d . 1 . . O
O9 -.5939(3) .2617(2) .2393(2) .0642(10) Uani d . 1 . . O
O10 -.5951(3) .13257(19) .31931(17) .0459(7) Uani d D 1 . . O
O11 -.63680(19) -.14123(15) -.11010(14) .0210(5) Uani d D 1 . . O
H11A -.664(3) -.1942(14) -.090(2) .046(9) Uiso d D 1 . . H
H11B -.579(2) -.135(3) -.097(2) .046(9) Uiso d D 1 . . H
N1 -.6404(2) .07446(16) -.10596(14) .0131(5) Uani d . 1 . . N
N2 -.7850(2) -.00377(16) -.18002(14) .0140(5) Uani d . 1 . . N
N3 -.9068(2) -.11268(16) -.02437(14) .0155(5) Uani d . 1 . . N
N4 -.7602(2) -.03532(16) .04996(14) .0138(5) Uani d . 1 . . N
C1 -.5894(2) .11158(19) -.05962(17) .0140(6) Uani d . 1 . . C
C2 -.5207(2) .1901(2) -.10161(18) .0162(6) Uani d . 1 . . C
C3 -.5313(2) .20206(19) -.17711(17) .0156(6) Uani d . 1 . . C
C4 -.6026(2) .12709(19) -.18121(17) .0147(6) Uani d . 1 . . C
C5 -.6259(2) .1033(2) -.25000(17) .0149(6) Uani d . 1 . . C
C6 -.7036(2) .0365(2) -.25159(17) .0156(6) Uani d . 1 . . C
C7 -.7190(3) .0031(2) -.32272(18) .0171(6) Uani d . 1 . . C
C8 -.8108(3) -.0553(2) -.29349(18) .0175(6) Uani d . 1 . . C
C9 -.8492(2) -.05648(19) -.20619(17) .0144(6) Uani d . 1 . . C
C10 -.9538(3) -.1038(2) -.15226(18) .0188(6) Uani d . 1 . . C
C11 -.9757(2) -.13275(19) -.06533(18) .0157(6) Uani d . 1 . . C
C12 -1.0711(2) -.18767(19) -.01454(17) .0151(6) Uani d . 1 . . C
C13 -1.0592(2) -.2031(2) .06061(17) .0146(6) Uani d . 1 . . C
C14 -.9559(2) -.15625(19) .05430(17) .0147(6) Uani d . 1 . . C
C15 -.9097(3) -.15124(19) .11698(17) .0160(6) Uani d . 1 . . C
C16 -.8198(2) -.0962(2) .11630(17) .0157(6) Uani d . 1 . . C
C17 -.7802(3) -.0879(2) .18404(18) .0175(6) Uani d . 1 . . C
C18 -.7006(3) -.0185(2) .15846(18) .0165(6) Uani d . 1 . . C
C19 -.6877(2) .0098(2) .07523(17) .0141(6) Uani d . 1 . . C
C20 -.6007(2) .07527(19) .02337(18) .0148(6) Uani d . 1 . . C
C21 -.4837(3) .2838(2) -.23826(19) .0250(7) Uani d . 1 . . C
H21A -.4593 .3319 -.2116 .038 Uiso calc R 1 . . H
H21B -.5424 .3106 -.2590 .038 Uiso calc R 1 . . H
H21C -.4183 .2621 -.2839 .038 Uiso calc R 1 . . H
C22 -.6499(3) .0224(2) -.41234(18) .0286(8) Uani d . 1 . . C
H22A -.6680 -.0235 -.4441 .043 Uiso calc R 1 . . H
H22B -.5687 .0174 -.4203 .043 Uiso calc R 1 . . H
H22C -.6682 .0859 -.4308 .043 Uiso calc R 1 . . H
C23 -1.1440(3) -.2554(2) .13378(18) .0201(7) Uani d . 1 . . C
H23A -1.2069 -.2755 .1188 .030 Uiso calc R 1 . . H
H23B -1.1735 -.2139 .1788 .030 Uiso calc R 1 . . H
H23C -1.1064 -.3106 .1512 .030 Uiso calc R 1 . . H
C24 -.8071(3) -.1428(2) .26567(19) .0272(8) Uani d . 1 . . C
H24A -.7464 -.1348 .2873 .041 Uiso calc R 1 . . H
H24B -.8129 -.2095 .2589 .041 Uiso calc R 1 . . H
H24C -.8795 -.1198 .3039 .041 Uiso calc R 1 . . H
C25 -.5603(3) .1549(2) -.32990(17) .0167(6) Uani d . 1 . . C
C26 -.4480(3) .1306(2) -.37082(18) .0202(7) Uani d . 1 . . C
H26A -.4133 .0800 -.3486 .024 Uiso calc R 1 . . H
C27 -.3849(3) .1788(2) -.44388(18) .0204(7) Uani d . 1 . . C
H27A -.3074 .1618 -.4712 .025 Uiso calc R 1 . . H
C28 -.4367(3) .2528(2) -.47704(18) .0200(7) Uani d . 1 . . C
C29 -.5506(3) .2772(2) -.43475(19) .0227(7) Uani d . 1 . . C
H29A -.5862 .3275 -.4565 .027 Uiso calc R 1 . . H
C30 -.6118(3) .2287(2) -.36158(18) .0207(7) Uani d . 1 . . C
H30A -.6889 .2459 -.3331 .025 Uiso calc R 1 . . H
C31 -.3718(3) .3018(2) -.55412(19) .0237(7) Uani d . 1 . . C
C32 -.3174(3) .3406(2) -.6182(2) .0270(8) Uani d . 1 . . C
C33 -.0783(3) .3943(3) -.7123(2) .0398(9) Uani d . 1 . . C
H33A -.0514 .3296 -.7057 .060 Uiso calc R 1 . . H
H33B -.0810 .4283 -.6653 .060 Uiso calc R 1 . . H
H33C -.0262 .4255 -.7627 .060 Uiso calc R 1 . . H
C34 -.2768(4) .5149(3) -.7336(3) .0493(11) Uani d . 1 . . C
H34A -.3570 .5131 -.7280 .074 Uiso calc R 1 . . H
H34B -.2323 .5416 -.7885 .074 Uiso calc R 1 . . H
H34C -.2692 .5539 -.6925 .074 Uiso calc R 1 . . H
C35 -.2282(4) .3181(3) -.7983(2) .0417(10) Uani d . 1 . . C
H35A -.2167 .2521 -.7819 .063 Uiso calc R 1 . . H
H35B -.1681 .3362 -.8504 .063 Uiso calc R 1 . . H
H35C -.3025 .3263 -.8048 .063 Uiso calc R 1 . . H
C36 -.9652(2) -.2105(2) .19475(17) .0155(6) Uani d . 1 . . C
C37 -.9314(3) -.3045(2) .20132(19) .0218(7) Uani d . 1 . . C
H37A -.8738 -.3310 .1565 .026 Uiso calc R 1 . . H
C38 -.9825(3) -.3594(2) .27410(19) .0244(7) Uani d . 1 . . C
H38A -.9601 -.4236 .2785 .029 Uiso calc R 1 . . H
C39 -1.0660(3) -.3207(2) .34003(18) .0221(7) Uani d . 1 . . C
C40 -1.0980(3) -.2261(2) .33287(18) .0206(7) Uani d . 1 . . C
H40A -1.1548 -.1991 .3778 .025 Uiso calc R 1 . . H
C41 -1.0476(3) -.1718(2) .26076(18) .0194(7) Uani d . 1 . . C
H41A -1.0696 -.1075 .2565 .023 Uiso calc R 1 . . H
C42 -1.1222(3) -.3779(2) .4154(2) .0275(8) Uani d . 1 . . C
C43 -1.1686(3) -.4253(2) .4766(2) .0298(8) Uani d . 1 . . C
C44 -1.2121(4) -.4546(3) .6576(2) .0531(12) Uani d . 1 . . C
H44A -1.2534 -.3944 .6698 .080 Uiso calc R 1 . . H
H44B -1.1305 -.4451 .6432 .080 Uiso calc R 1 . . H
H44C -1.2391 -.4992 .7058 .080 Uiso calc R 1 . . H
C45 -1.3928(3) -.5024(3) .5888(3) .0485(11) Uani d . 1 . . C
H45A -1.4254 -.4391 .6001 .073 Uiso calc R 1 . . H
H45B -1.4301 -.5464 .6358 .073 Uiso calc R 1 . . H
H45C -1.4045 -.5220 .5401 .073 Uiso calc R 1 . . H
C46 -1.1728(3) -.6214(3) .5531(2) .0419(10) Uani d . 1 . . C
H46A -1.0912 -.6190 .5435 .063 Uiso calc R 1 . . H
H46B -1.1835 -.6445 .5053 .063 Uiso calc R 1 . . H
H46C -1.2092 -.6639 .6015 .063 Uiso calc R 1 . . H
C47 -.4532(3) .2499(2) -.06896(19) .0209(7) Uani d . 1 . . C
H47A -.4030 .2908 -.1147 .025 Uiso calc R 1 . . H
H47B -.4042 .2085 -.0464 .025 Uiso calc R 1 . . H
C48 -.5285(3) .3109(2) -.0025(2) .0240(7) Uani d . 1 . . C
H48A -.5651 .3609 -.0281 .029 Uiso calc R 1 . . H
H48B -.5897 .2718 .0368 .029 Uiso calc R 1 . . H
C49 -.4673(3) .3561(2) .0439(2) .0246(7) Uani d . 1 . . C
C50 -.4839(4) .4645(3) .1414(2) .0438(10) Uani d . 1 . . C
H50A -.5326 .5175 .1666 .066 Uiso calc R 1 . . H
H50B -.4065 .4864 .1112 .066 Uiso calc R 1 . . H
H50C -.4822 .4161 .1842 .066 Uiso calc R 1 . . H
C51 -.8578(3) -.1081(2) -.34478(19) .0210(7) Uani d . 1 . . C
H51A -.8967 -.1645 -.3120 .025 Uiso calc R 1 . . H
H51B -.7940 -.1295 -.3927 .025 Uiso calc R 1 . . H
C52 -.9419(3) -.0483(2) -.3751(2) .0310(8) Uani d . 1 . . C
H52A -1.0120 -.0356 -.3280 .037 Uiso calc R 1 . . H
H52B -.9076 .0128 -.4005 .037 Uiso calc R 1 . . H
C53 -.9715(3) -.0984(3) -.4364(2) .0320(8) Uani d . 1 . . C
C54 -1.1006(4) -.1982(4) -.4566(3) .0669(15) Uani d . 1 . . C
H54A -1.1744 -.2267 -.4260 .100 Uiso calc R 1 . . H
H54B -1.0437 -.2477 -.4787 .100 Uiso calc R 1 . . H
H54C -1.1073 -.1557 -.5017 .100 Uiso calc R 1 . . H
C55 -1.1650(2) -.2219(2) -.03925(18) .0170(6) Uani d . 1 . . C
H55A -1.1866 -.1711 -.0734 .020 Uiso calc R 1 . . H
H55B -1.2324 -.2348 .0108 .020 Uiso calc R 1 . . H
C56 -1.1339(3) -.3107(2) -.08685(19) .0214(7) Uani d . 1 . . C
H56A -1.1794 -.3107 -.1229 .026 Uiso calc R 1 . . H
H56B -1.0526 -.3086 -.1223 .026 Uiso calc R 1 . . H
C57 -1.1539(3) -.4007(2) -.0327(2) .0241(7) Uani d . 1 . . C
C58 -1.1065(4) -.5610(2) -.0221(3) .0424(10) Uani d . 1 . . C
H58A -1.0498 -.6073 -.0514 .064 Uiso calc R 1 . . H
H58B -1.1830 -.5828 -.0127 .064 Uiso calc R 1 . . H
H58C -1.0986 -.5530 .0307 .064 Uiso calc R 1 . . H
C59 -.6465(3) .0250(2) .21044(18) .0198(7) Uani d . 1 A . C
H59A -.5628 .0244 .1826 .024 Uiso calc R 1 . . H
H59B -.6641 -.0126 .2635 .024 Uiso calc R 1 . . H
C60 -.6900(3) .1272(2) .2261(2) .0246(7) Uani d . 1 . . C
H60A -.6892 .1601 .1737 .030 Uiso calc R 1 A . H
H60B -.7699 .1261 .2643 .030 Uiso calc R 1 . . H
C61 -.6215(3) .1817(2) .2609(2) .0302(8) Uani d . 1 A . C
C62 -.5097(8) .1822(7) .3416(6) .043(2) Uiso d PD .50 A 1 C
H62A -.4401 .1907 .2935 .065 Uiso calc PR .50 A 1 H
H62B -.4920 .1448 .3854 .065 Uiso calc PR .50 A 1 H
H62C -.5409 .2438 .3606 .065 Uiso calc PR .50 A 1 H
C62' -.5431(9) .1785(7) .3677(6) .048(3) Uiso d PD .50 A 2 C
H62D -.5595 .1433 .4211 .072 Uiso calc PR .50 A 2 H
H62E -.5740 .2427 .3757 .072 Uiso calc PR .50 A 2 H
H62F -.4605 .1803 .3389 .072 Uiso calc PR .50 A 2 H

loop_
_atom_site_aniso_label
_atom_site_aniso_U_11
_atom_site_aniso_U_22
_atom_site_aniso_U_33
_atom_site_aniso_U_12
_atom_site_aniso_U_13
_atom_site_aniso_U_23
Zn1 .01236(18) .01553(17) .01190(17) -.00457(13) -.00401(13) .00260(13)
Si1 .0326(5) .0224(5) .0187(5) -.0059(4) .0021(4) .0059(4)
Si2 .0286(5) .0321(5) .0243(5) -.0078(4) -.0047(4) .0140(4)
O1 .0274(14) .0593(17) .0240(13) -.0231(13) -.0142(11) .0112(12)
O2 .0197(12) .0270(12) .0201(11) -.0088(9) -.0104(10) .0017(9)
O3 .0372(15) .0275(13) .0439(15) -.0053(11) -.0232(13) -.0065(11)
O4 .0466(16) .0234(12) .0326(14) .0006(11) -.0162(12) -.0087(10)
O5 .058(2) .096(3) .0323(16) -.0207(19) -.0134(15) -.0133(16)
O6 .0521(18) .0595(18) .0317(15) -.0256(15) -.0124(13) -.0120(13)
O7 .0419(16) .0250(13) .0315(14) -.0053(11) -.0006(12) .0001(11)
O8 .0343(15) .0263(13) .0348(14) .0026(11) -.0062(12) -.0059(11)
O9 .082(3) .0319(16) .095(3) -.0181(16) -.051(2) .0040(16)
O10 .063(2) .0447(16) .0455(17) -.0187(15) -.0368(16) -.0024(13)
O11 .0184(12) .0198(11) .0267(12) -.0030(9) -.0102(10) -.0008(10)
N1 .0136(12) .0158(12) .0087(11) -.0021(10) -.0025(10) .0011(9)
N2 .0121(12) .0171(12) .0115(12) -.0055(10) -.0026(10) .0025(10)
N3 .0153(13) .0174(12) .0145(12) -.0051(10) -.0066(10) .0033(10)
N4 .0108(12) .0158(12) .0147(12) -.0036(10) -.0046(10) .0009(10)
C1 .0124(14) .0134(14) .0172(15) -.0024(11) -.0066(12) .0002(11)
C2 .0114(15) .0171(14) .0184(15) -.0038(12) -.0029(12) .0005(12)
C3 .0151(15) .0148(14) .0153(15) -.0023(12) -.0035(12) .0007(12)
C4 .0124(14) .0146(14) .0146(14) -.0027(11) -.0022(12) .0017(11)
C5 .0132(15) .0172(14) .0115(14) -.0026(12) -.0018(12) .0051(11)
C6 .0140(15) .0183(15) .0120(14) -.0032(12) -.0018(12) .0016(12)
C7 .0173(16) .0201(15) .0136(15) -.0022(12) -.0046(12) -.0025(12)
C8 .0201(16) .0158(14) .0169(15) -.0018(12) -.0066(13) -.0008(12)
C9 .0147(15) .0140(14) .0137(14) -.0031(12) -.0046(12) .0042(11)
C10 .0153(16) .0244(16) .0186(16) -.0074(13) -.0083(13) .0031(13)
C11 .0140(15) .0157(14) .0177(15) -.0040(12) -.0060(12) .0005(12)
C12 .0112(14) .0150(14) .0176(15) -.0027(11) -.0034(12) .0012(12)
C13 .0098(14) .0163(14) .0142(14) -.0031(11) .0000(12) .0010(11)
C14 .0139(15) .0131(14) .0153(15) -.0028(11) -.0031(12) .0008(11)
C15 .0176(16) .0140(14) .0154(15) -.0006(12) -.0054(13) .0027(11)
C16 .0133(15) .0197(15) .0120(14) -.0027(12) -.0024(12) .0026(12)
C17 .0158(15) .0207(15) .0170(15) -.0011(12) -.0074(13) .0015(12)
C18 .0147(15) .0186(15) .0172(15) .0005(12) -.0069(12) -.0019(12)
C19 .0123(14) .0177(14) .0133(14) -.0020(12) -.0057(12) -.0006(11)
C20 .0114(14) .0140(14) .0189(15) -.0001(11) -.0048(12) -.0033(12)
C21 .0323(19) .0197(16) .0242(17) -.0138(14) -.0110(15) .0045(13)
C22 .031(2) .0364(19) .0154(16) -.0146(16) -.0024(15) -.0032(14)
C23 .0115(15) .0288(17) .0160(15) -.0087(13) .0006(12) .0009(13)
C24 .0301(19) .0317(18) .0245(18) -.0130(15) -.0168(15) .0122(14)
C25 .0177(16) .0194(15) .0135(15) -.0089(12) -.0056(13) .0026(12)
C26 .0203(17) .0205(15) .0192(16) -.0019(13) -.0072(13) .0039(13)
C27 .0169(16) .0268(17) .0151(15) -.0050(13) -.0024(13) .0009(13)
C28 .0246(17) .0218(16) .0139(15) -.0112(13) -.0074(13) .0049(12)
C29 .0199(17) .0265(17) .0210(16) -.0059(14) -.0072(14) .0050(13)
C30 .0147(16) .0260(16) .0200(16) -.0035(13) -.0055(13) .0044(13)
C31 .0256(18) .0263(17) .0182(16) -.0069(14) -.0060(14) .0002(14)
C32 .0276(19) .0278(18) .0229(18) -.0074(15) -.0054(15) .0022(14)
C33 .032(2) .034(2) .042(2) -.0134(17) .0023(18) -.0014(17)
C34 .060(3) .027(2) .048(3) -.003(2) -.006(2) .0122(18)
C35 .052(3) .042(2) .029(2) -.004(2) -.0121(19) .0034(17)
C36 .0148(15) .0175(14) .0145(15) -.0055(12) -.0057(12) .0028(12)
C37 .0251(18) .0205(16) .0162(16) -.0016(13) -.0032(14) .0006(13)
C38 .0304(19) .0176(15) .0248(17) -.0073(14) -.0101(15) .0065(13)
C39 .0243(18) .0281(17) .0168(16) -.0124(14) -.0117(14) .0090(13)
C40 .0173(16) .0303(17) .0143(15) -.0048(13) -.0054(13) .0001(13)
C41 .0202(17) .0186(15) .0195(16) -.0033(13) -.0072(13) .0009(12)
C42 .0288(19) .0297(18) .0257(18) -.0110(15) -.0122(15) .0062(15)
C43 .034(2) .0317(19) .0244(18) -.0149(16) -.0119(16) .0124(15)
C44 .068(3) .058(3) .034(2) .004(2) -.021(2) .003(2)
C45 .031(2) .044(2) .058(3) -.0070(19) -.004(2) .020(2)
C46 .031(2) .043(2) .047(2) -.0058(18) -.0113(19) .0125(19)
C47 .0191(16) .0222(16) .0224(16) -.0099(13) -.0083(14) .0028(13)
C48 .0246(18) .0215(16) .0305(18) -.0023(14) -.0147(15) -.0033(14)
C49 .031(2) .0176(16) .0260(18) -.0069(14) -.0112(15) .0023(13)
C50 .067(3) .030(2) .040(2) -.008(2) -.023(2) -.0104(17)
C51 .0271(18) .0194(15) .0187(16) -.0068(13) -.0103(14) -.0004(13)
C52 .041(2) .0268(18) .035(2) -.0013(16) -.0247(18) -.0055(15)
C53 .036(2) .040(2) .027(2) .0004(17) -.0200(17) -.0036(16)
C54 .071(4) .079(3) .063(3) -.032(3) -.030(3) -.026(3)
C55 .0125(15) .0208(15) .0173(15) -.0023(12) -.0051(12) .0008(12)
C56 .0182(16) .0249(16) .0205(16) -.0044(13) -.0053(13) -.0029(13)
C57 .0209(17) .0258(17) .0273(18) -.0041(14) -.0092(15) -.0064(14)
C58 .052(3) .0218(18) .052(3) .0019(18) -.017(2) -.0038(17)
C59 .0210(17) .0258(16) .0137(15) -.0060(13) -.0072(13) .0017(13)
C60 .0221(18) .0304(18) .0199(17) -.0009(14) -.0044(14) -.0075(14)
C61 .030(2) .0292(19) .0290(19) -.0035(15) -.0055(16) -.0079(15)

loop_
_atom_type_symbol
_atom_type_description
_atom_type_scat_dispersion_real
_atom_type_scat_dispersion_imag
_atom_type_scat_source
C C .0033 .0016 'International Tables Vol C Tables 4.2.6.8 and 6.1.1.4'
H H .0000 .0000 'International Tables Vol C Tables 4.2.6.8 and 6.1.1.4'
O O .0106 .0060 'International Tables Vol C Tables 4.2.6.8 and 6.1.1.4'
N N .0061 .0033 'International Tables Vol C Tables 4.2.6.8 and 6.1.1.4'
Si Si .0817 .0704 'International Tables Vol C Tables 4.2.6.8 and 6.1.1.4'
Zn Zn .2839 1.4301 'International Tables Vol C Tables 4.2.6.8 and 6.1.1.4'

loop_
_geom_angle_atom_site_label_1
_geom_angle_atom_site_label_2
_geom_angle_atom_site_label_3
_geom_angle
_geom_angle_publ_flag
N4 Zn1 N3 88.75(9) no
N4 Zn1 N2 166.17(9) no
N3 Zn1 N2 90.33(9) no
N4 Zn1 O11 97.99(9) no
N3 Zn1 O11 99.99(9) no
N2 Zn1 O11 95.76(9) no
N4 Zn1 N1 90.20(9) no
N3 Zn1 N1 165.65(9) no
N2 Zn1 N1 87.28(9) no
O11 Zn1 N1 94.34(9) no
C32 Si1 C33 106.54(17) no
C32 Si1 C34 108.52(18) no
C33 Si1 C34 111.30(19) no
C32 Si1 C35 107.17(16) no
C33 Si1 C35 111.88(19) no
C34 Si1 C35 111.19(19) no
C43 Si2 C44 108.79(18) no
C43 Si2 C46 107.85(17) no
C44 Si2 C46 110.1(2) no
C43 Si2 C45 108.22(17) no
C44 Si2 C45 110.5(2) no
C46 Si2 C45 111.28(19) no
C49 O4 C50 115.7(3) no
C53 O6 C54 116.5(3) no
C57 O8 C58 114.3(3) no
C61 O10 C62' 119.9(5) no
C61 O10 C62 111.0(5) no
C62' O10 C62 19.5(6) no
Zn1 O11 H11A 111(3) no
Zn1 O11 H11B 113(3) no
H11A O11 H11B 108(4) no
C1 N1 C4 105.3(2) no
C1 N1 Zn1 126.86(18) no
C4 N1 Zn1 127.70(18) no
C9 N2 C6 105.3(2) no
C9 N2 Zn1 123.24(18) no
C6 N2 Zn1 124.55(18) no
C11 N3 C14 105.2(2) no
C11 N3 Zn1 127.52(19) no
C14 N3 Zn1 127.24(19) no
C19 N4 C16 105.5(2) no
C19 N4 Zn1 126.71(19) no
C16 N4 Zn1 126.74(19) no
N1 C1 C2 112.4(2) no
N1 C1 C20 124.3(2) no
C2 C1 C20 123.3(2) no
C3 C2 C1 105.9(2) no
C3 C2 C47 126.6(3) no
C1 C2 C47 127.4(3) no
C2 C3 C4 106.8(2) no
C2 C3 C21 124.0(3) no
C4 C3 C21 129.1(3) no
N1 C4 C5 122.9(2) no
N1 C4 C3 109.4(2) no
C5 C4 C3 127.6(2) no
C4 C5 C6 127.0(2) no
C4 C5 C25 116.0(2) no
C6 C5 C25 117.0(2) no
N2 C6 C5 122.6(3) no
N2 C6 C7 109.5(2) no
C5 C6 C7 127.7(3) no
C8 C7 C6 106.4(2) no
C8 C7 C22 124.1(3) no
C6 C7 C22 129.5(3) no
C7 C8 C9 106.3(3) no
C7 C8 C51 125.8(3) no
C9 C8 C51 127.9(3) no
N2 C9 C8 112.5(3) no
N2 C9 C10 124.5(3) no
C8 C9 C10 122.8(3) no
O1 C10 C11 119.0(3) no
O1 C10 C9 117.8(3) no
C11 C10 C9 123.2(3) no
N3 C11 C12 112.2(2) no
N3 C11 C10 124.1(3) no
C12 C11 C10 123.7(3) no
C13 C12 C11 106.2(2) no
C13 C12 C55 127.1(3) no
C11 C12 C55 126.7(3) no
C12 C13 C14 106.5(2) no
C12 C13 C23 123.9(3) no
C14 C13 C23 129.5(3) no
N3 C14 C15 123.0(2) no
N3 C14 C13 109.8(2) no
C15 C14 C13 127.2(3) no
C16 C15 C14 128.4(3) no
C16 C15 C36 115.5(2) no
C14 C15 C36 116.1(2) no
N4 C16 C15 123.3(3) no
N4 C16 C17 109.9(2) no
C15 C16 C17 126.7(3) no
C18 C17 C16 106.1(2) no
C18 C17 C24 122.1(3) no
C16 C17 C24 131.7(3) no
C17 C18 C19 106.6(2) no
C17 C18 C59 126.4(3) no
C19 C18 C59 126.8(3) no
N4 C19 C18 111.8(3) no
N4 C19 C20 125.1(3) no
C18 C19 C20 123.0(3) no
O2 C20 C1 117.6(3) no
O2 C20 C19 117.4(3) no
C1 C20 C19 125.0(2) no
C3 C21 H21A 109.5 no
C3 C21 H21B 109.5 no
H21A C21 H21B 109.5 no
C3 C21 H21C 109.5 no
H21A C21 H21C 109.5 no
H21B C21 H21C 109.5 no
C7 C22 H22A 109.5 no
C7 C22 H22B 109.5 no
H22A C22 H22B 109.5 no
C7 C22 H22C 109.5 no
H22A C22 H22C 109.5 no
H22B C22 H22C 109.5 no
C13 C23 H23A 109.5 no
C13 C23 H23B 109.5 no
H23A C23 H23B 109.5 no
C13 C23 H23C 109.5 no
H23A C23 H23C 109.5 no
H23B C23 H23C 109.5 no
C17 C24 H24A 109.5 no
C17 C24 H24B 109.5 no
H24A C24 H24B 109.5 no
C17 C24 H24C 109.5 no
H24A C24 H24C 109.5 no
H24B C24 H24C 109.5 no
C26 C25 C30 120.0(3) no
C26 C25 C5 120.0(3) no
C30 C25 C5 119.9(3) no
C25 C26 C27 121.0(3) no
C25 C26 H26A 119.5 no
C27 C26 H26A 119.5 no
C26 C27 C28 119.4(3) no
C26 C27 H27A 120.3 no
C28 C27 H27A 120.3 no
C29 C28 C27 119.1(3) no
C29 C28 C31 121.5(3) no
C27 C28 C31 119.5(3) no
C30 C29 C28 120.6(3) no
C30 C29 H29A 119.7 no
C28 C29 H29A 119.7 no
C29 C30 C25 119.9(3) no
C29 C30 H30A 120.1 no
C25 C30 H30A 120.1 no
C32 C31 C28 178.7(4) no
C31 C32 Si1 175.2(3) no
Si1 C33 H33A 109.5 no
Si1 C33 H33B 109.5 no
H33A C33 H33B 109.5 no
Si1 C33 H33C 109.5 no
H33A C33 H33C 109.5 no
H33B C33 H33C 109.5 no
Si1 C34 H34A 109.5 no
Si1 C34 H34B 109.5 no
H34A C34 H34B 109.5 no
Si1 C34 H34C 109.5 no
H34A C34 H34C 109.5 no
H34B C34 H34C 109.5 no
Si1 C35 H35A 109.5 no
Si1 C35 H35B 109.5 no
H35A C35 H35B 109.5 no
Si1 C35 H35C 109.5 no
H35A C35 H35C 109.5 no
H35B C35 H35C 109.5 no
C41 C36 C37 119.9(3) no
C41 C36 C15 120.3(3) no
C37 C36 C15 119.7(3) no
C36 C37 C38 119.7(3) no
C36 C37 H37A 120.1 no
C38 C37 H37A 120.1 no
C39 C38 C37 120.3(3) no
C39 C38 H38A 119.8 no
C37 C38 H38A 119.8 no
C38 C39 C40 119.3(3) no
C38 C39 C42 120.8(3) no
C40 C39 C42 119.8(3) no
C41 C40 C39 120.4(3) no
C41 C40 H40A 119.8 no
C39 C40 H40A 119.8 no
C40 C41 C36 120.4(3) no
C40 C41 H41A 119.8 no
C36 C41 H41A 119.8 no
C43 C42 C39 179.3(4) no
C42 C43 Si2 178.2(4) no
Si2 C44 H44A 109.5 no
Si2 C44 H44B 109.5 no
H44A C44 H44B 109.5 no
Si2 C44 H44C 109.5 no
H44A C44 H44C 109.5 no
H44B C44 H44C 109.5 no
Si2 C45 H45A 109.5 no
Si2 C45 H45B 109.5 no
H45A C45 H45B 109.5 no
Si2 C45 H45C 109.5 no
H45A C45 H45C 109.5 no
H45B C45 H45C 109.5 no
Si2 C46 H46A 109.5 no
Si2 C46 H46B 109.5 no
H46A C46 H46B 109.5 no
Si2 C46 H46C 109.5 no
H46A C46 H46C 109.5 no
H46B C46 H46C 109.5 no
C2 C47 C48 112.8(3) no
C2 C47 H47A 109.0 no
C48 C47 H47A 109.0 no
C2 C47 H47B 109.0 no
C48 C47 H47B 109.0 no
H47A C47 H47B 107.8 no
C49 C48 C47 114.6(3) no
C49 C48 H48A 108.6 no
C47 C48 H48A 108.6 no
C49 C48 H48B 108.6 no
C47 C48 H48B 108.6 no
H48A C48 H48B 107.6 no
O3 C49 O4 123.6(3) no
O3 C49 C48 124.7(3) no
O4 C49 C48 111.6(3) no
O4 C50 H50A 109.5 no
O4 C50 H50B 109.5 no
H50A C50 H50B 109.5 no
O4 C50 H50C 109.5 no
H50A C50 H50C 109.5 no
H50B C50 H50C 109.5 no
C8 C51 C52 112.6(3) no
C8 C51 H51A 109.1 no
C52 C51 H51A 109.1 no
C8 C51 H51B 109.1 no
C52 C51 H51B 109.1 no
H51A C51 H51B 107.8 no
C53 C52 C51 110.3(3) no
C53 C52 H52A 109.6 no
C51 C52 H52A 109.6 no
C53 C52 H52B 109.6 no
C51 C52 H52B 109.6 no
H52A C52 H52B 108.1 no
O5 C53 O6 123.1(3) no
O5 C53 C52 124.6(4) no
O6 C53 C52 112.3(3) no
O6 C54 H54A 109.5 no
O6 C54 H54B 109.5 no
H54A C54 H54B 109.5 no
O6 C54 H54C 109.5 no
H54A C54 H54C 109.5 no
H54B C54 H54C 109.5 no
C12 C55 C56 114.4(2) no
C12 C55 H55A 108.6 no
C56 C55 H55A 108.6 no
C12 C55 H55B 108.6 no
C56 C55 H55B 108.6 no
H55A C55 H55B 107.6 no
C57 C56 C55 113.7(3) no
C57 C56 H56A 108.8 no
C55 C56 H56A 108.8 no
C57 C56 H56B 108.8 no
C55 C56 H56B 108.8 no
H56A C56 H56B 107.7 no
O7 C57 O8 123.4(3) no
O7 C57 C56 124.7(3) no
O8 C57 C56 111.9(3) no
O8 C58 H58A 109.5 no
O8 C58 H58B 109.5 no
H58A C58 H58B 109.5 no
O8 C58 H58C 109.5 no
H58A C58 H58C 109.5 no
H58B C58 H58C 109.5 no
C18 C59 C60 111.1(2) no
C18 C59 H59A 109.4 no
C60 C59 H59A 109.4 no
C18 C59 H59B 109.4 no
C60 C59 H59B 109.4 no
H59A C59 H59B 108.0 no
C61 C60 C59 113.9(3) no
C61 C60 H60A 108.8 no
C59 C60 H60A 108.8 no
C61 C60 H60B 108.8 no
C59 C60 H60B 108.8 no
H60A C60 H60B 107.7 no
O9 C61 O10 122.9(3) no
O9 C61 C60 124.5(3) no
O10 C61 C60 112.6(3) no
O10 C62 H62A 109.5 no
O10 C62 H62B 109.5 no
O10 C62 H62C 109.5 no
O10 C62' H62D 109.5 no
O10 C62' H62E 109.5 no
H62D C62' H62E 109.5 no
O10 C62' H62F 109.5 no
H62D C62' H62F 109.5 no
H62E C62' H62F 109.5 no

loop_
_geom_bond_atom_site_label_1
_geom_bond_atom_site_label_2
_geom_bond_site_symmetry_2
_geom_bond_distance
_geom_bond_publ_flag
Zn1 N4 . 2.076(2) no
Zn1 N3 . 2.085(2) no
Zn1 N2 . 2.086(2) no
Zn1 O11 . 2.103(2) no
Zn1 N1 . 2.104(2) no
Si1 C32 . 1.851(3) no
Si1 C33 . 1.860(4) no
Si1 C34 . 1.862(4) no
Si1 C35 . 1.862(4) no
Si2 C43 . 1.850(3) no
Si2 C44 . 1.855(4) no
Si2 C46 . 1.855(4) no
Si2 C45 . 1.860(4) no
O1 C10 . 1.229(3) no
O2 C20 . 1.243(3) no
O3 C49 . 1.216(4) no
O4 C49 . 1.322(4) no
O4 C50 . 1.454(4) no
O5 C53 . 1.213(4) no
O6 C53 . 1.319(4) no
O6 C54 . 1.444(4) no
O7 C57 . 1.212(4) no
O8 C57 . 1.333(4) no
O8 C58 . 1.455(4) no
O9 C61 . 1.202(4) no
O10 C61 . 1.320(4) no
O10 C62' . 1.452(9) no
O10 C62 . 1.493(9) no
O11 H11A . .84(2) no
O11 H11B . .84(2) no
N1 C1 . 1.351(3) no
N1 C4 . 1.396(3) no
N2 C9 . 1.346(4) no
N2 C6 . 1.405(3) no
N3 C11 . 1.359(4) no
N3 C14 . 1.398(4) no
N4 C19 . 1.356(3) no
N4 C16 . 1.393(4) no
C1 C2 . 1.432(4) no
C1 C20 . 1.460(4) no
C2 C3 . 1.370(4) no
C2 C47 . 1.509(4) no
C3 C4 . 1.453(4) no
C3 C21 . 1.507(4) no
C4 C5 . 1.407(4) no
C5 C6 . 1.409(4) no
C5 C25 . 1.499(4) no
C6 C7 . 1.448(4) no
C7 C8 . 1.377(4) no
C7 C22 . 1.508(4) no
C8 C9 . 1.429(4) no
C8 C51 . 1.503(4) no
C9 C10 . 1.476(4) no
C10 C11 . 1.472(4) no
C11 C12 . 1.437(4) no
C12 C13 . 1.374(4) no
C12 C55 . 1.508(4) no
C13 C14 . 1.456(4) no
C13 C23 . 1.511(4) no
C14 C15 . 1.420(4) no
C15 C16 . 1.406(4) no
C15 C36 . 1.498(4) no
C16 C17 . 1.454(4) no
C17 C18 . 1.376(4) no
C17 C24 . 1.504(4) no
C18 C19 . 1.432(4) no
C18 C59 . 1.502(4) no
C19 C20 . 1.466(4) no
C21 H21A . .9800 no
C21 H21B . .9800 no
C21 H21C . .9800 no
C22 H22A . .9800 no
C22 H22B . .9800 no
C22 H22C . .9800 no
C23 H23A . .9800 no
C23 H23B . .9800 no
C23 H23C . .9800 no
C24 H24A . .9800 no
C24 H24B . .9800 no
C24 H24C . .9800 no
C25 C26 . 1.379(4) no
C25 C30 . 1.386(4) no
C26 C27 . 1.387(4) no
C26 H26A . .9500 no
C27 C28 . 1.405(4) no
C27 H27A . .9500 no
C28 C29 . 1.400(5) no
C28 C31 . 1.446(4) no
C29 C30 . 1.384(4) no
C29 H29A . .9500 no
C30 H30A . .9500 no
C31 C32 . 1.191(4) no
C33 H33A . .9800 no
C33 H33B . .9800 no
C33 H33C . .9800 no
C34 H34A . .9800 no
C34 H34B . .9800 no
C34 H34C . .9800 no
C35 H35A . .9800 no
C35 H35B . .9800 no
C35 H35C . .9800 no
C36 C41 . 1.384(4) no
C36 C37 . 1.395(4) no
C37 C38 . 1.397(4) no
C37 H37A . .9500 no
C38 C39 . 1.389(5) no
C38 H38A . .9500 no
C39 C40 . 1.398(4) no
C39 C42 . 1.456(4) no
C40 C41 . 1.383(4) no
C40 H40A . .9500 no
C41 H41A . .9500 no
C42 C43 . 1.191(4) no
C44 H44A . .9800 no
C44 H44B . .9800 no
C44 H44C . .9800 no
C45 H45A . .9800 no
C45 H45B . .9800 no
C45 H45C . .9800 no
C46 H46A . .9800 no
C46 H46B . .9800 no
C46 H46C . .9800 no
C47 C48 . 1.522(4) no
C47 H47A . .9900 no
C47 H47B . .9900 no
C48 C49 . 1.501(4) no
C48 H48A . .9900 no
C48 H48B . .9900 no
C50 H50A . .9800 no
C50 H50B . .9800 no
C50 H50C . .9800 no
C51 C52 . 1.536(4) no
C51 H51A . .9900 no
C51 H51B . .9900 no
C52 C53 . 1.498(4) no
C52 H52A . .9900 no
C52 H52B . .9900 no
C54 H54A . .9800 no
C54 H54B . .9800 no
C54 H54C . .9800 no
C55 C56 . 1.534(4) no
C55 H55A . .9900 no
C55 H55B . .9900 no
C56 C57 . 1.507(4) no
C56 H56A . .9900 no
C56 H56B . .9900 no
C58 H58A . .9800 no
C58 H58B . .9800 no
C58 H58C . .9800 no
C59 C60 . 1.544(4) no
C59 H59A . .9900 no
C59 H59B . .9900 no
C60 C61 . 1.496(4) no
C60 H60A . .9900 no
C60 H60B . .9900 no
C62 H62A . .9800 no
C62 H62B . .9800 no
C62 H62C . .9800 no
C62' H62D . .9800 no
C62' H62E . .9800 no
C62' H62F . .9800 no

loop_
_geom_hbond_atom_site_label_D
_geom_hbond_atom_site_label_H
_geom_hbond_atom_site_label_A
_geom_hbond_site_symmetry_A
_geom_hbond_distance_DH
_geom_hbond_distance_HA
_geom_hbond_distance_DA
_geom_hbond_angle_DHA
_geom_hbond_publ_flag
O11 H11B O2 2_455 .84(2) 1.92(2) 2.748(3) 168(4) no
O11 H11A O3 2_455 .84(2) 2.13(3) 2.853(3) 144(4) no

loop_
_geom_torsion_atom_site_label_1
_geom_torsion_atom_site_label_2
_geom_torsion_atom_site_label_3
_geom_torsion_atom_site_label_4
_geom_torsion
_geom_torsion_publ_flag
N4 Zn1 N1 C1 4.2(2) no
N3 Zn1 N1 C1 90.0(4) no
N2 Zn1 N1 C1 170.6(2) no
O11 Zn1 N1 C1 -93.8(2) no
N4 Zn1 N1 C4 -171.2(2) no
N3 Zn1 N1 C4 -85.5(4) no
N2 Zn1 N1 C4 -4.8(2) no
O11 Zn1 N1 C4 90.8(2) no
N4 Zn1 N2 C9 -107.5(4) no
N3 Zn1 N2 C9 -21.4(2) no
O11 Zn1 N2 C9 78.6(2) no
N1 Zn1 N2 C9 172.7(2) no
N4 Zn1 N2 C6 106.1(4) no
N3 Zn1 N2 C6 -167.9(2) no
O11 Zn1 N2 C6 -67.8(2) no
N1 Zn1 N2 C6 26.3(2) no
N4 Zn1 N3 C11 169.8(2) no
N2 Zn1 N3 C11 3.6(2) no
O11 Zn1 N3 C11 -92.3(2) no
N1 Zn1 N3 C11 83.9(4) no
N4 Zn1 N3 C14 -10.1(2) no
N2 Zn1 N3 C14 -176.3(2) no
O11 Zn1 N3 C14 87.8(2) no
N1 Zn1 N3 C14 -96.0(4) no
N3 Zn1 N4 C19 -175.8(2) no
N2 Zn1 N4 C19 -89.6(4) no
O11 Zn1 N4 C19 84.3(2) no
N1 Zn1 N4 C19 -10.1(2) no
N3 Zn1 N4 C16 17.4(2) no
N2 Zn1 N4 C16 103.7(4) no
O11 Zn1 N4 C16 -82.5(2) no
N1 Zn1 N4 C16 -176.9(2) no
C4 N1 C1 C2 1.7(3) no
Zn1 N1 C1 C2 -174.57(19) no
C4 N1 C1 C20 -177.1(3) no
Zn1 N1 C1 C20 6.6(4) no
N1 C1 C2 C3 .7(3) no
C20 C1 C2 C3 179.6(3) no
N1 C1 C2 C47 178.8(3) no
C20 C1 C2 C47 -2.4(5) no
C1 C2 C3 C4 -2.8(3) no
C47 C2 C3 C4 179.1(3) no
C1 C2 C3 C21 172.8(3) no
C47 C2 C3 C21 -5.3(5) no
C1 N1 C4 C5 172.3(3) no
Zn1 N1 C4 C5 -11.5(4) no
C1 N1 C4 C3 -3.4(3) no
Zn1 N1 C4 C3 172.81(19) no
C2 C3 C4 N1 4.0(3) no
C21 C3 C4 N1 -171.3(3) no
C2 C3 C4 C5 -171.5(3) no
C21 C3 C4 C5 13.3(5) no
N1 C4 C5 C6 11.8(5) no
C3 C4 C5 C6 -173.4(3) no
N1 C4 C5 C25 -168.1(3) no
C3 C4 C5 C25 6.7(4) no
C9 N2 C6 C5 174.4(3) no
Zn1 N2 C6 C5 -34.2(4) no
C9 N2 C6 C7 -1.9(3) no
Zn1 N2 C6 C7 149.5(2) no
C4 C5 C6 N2 12.3(5) no
C25 C5 C6 N2 -167.8(3) no
C4 C5 C6 C7 -172.0(3) no
C25 C5 C6 C7 7.8(5) no
N2 C6 C7 C8 1.2(3) no
C5 C6 C7 C8 -174.9(3) no
N2 C6 C7 C22 -176.9(3) no
C5 C6 C7 C22 7.0(5) no
C6 C7 C8 C9 .0(3) no
C22 C7 C8 C9 178.2(3) no
C6 C7 C8 C51 -178.8(3) no
C22 C7 C8 C51 -.6(5) no
C6 N2 C9 C8 1.9(3) no
Zn1 N2 C9 C8 -149.9(2) no
C6 N2 C9 C10 -172.9(3) no
Zn1 N2 C9 C10 35.3(4) no
C7 C8 C9 N2 -1.2(3) no
C51 C8 C9 N2 177.5(3) no
C7 C8 C9 C10 173.7(3) no
C51 C8 C9 C10 -7.6(5) no
N2 C9 C10 O1 156.5(3) no
C8 C9 C10 O1 -17.8(4) no
N2 C9 C10 C11 -26.3(5) no
C8 C9 C10 C11 159.4(3) no
C14 N3 C11 C12 1.1(3) no
Zn1 N3 C11 C12 -178.81(19) no
C14 N3 C11 C10 -177.5(3) no
Zn1 N3 C11 C10 2.7(4) no
O1 C10 C11 N3 -177.5(3) no
C9 C10 C11 N3 5.3(5) no
O1 C10 C11 C12 4.1(5) no
C9 C10 C11 C12 -173.1(3) no
N3 C11 C12 C13 -1.0(3) no
C10 C11 C12 C13 177.6(3) no
N3 C11 C12 C55 179.5(3) no
C10 C11 C12 C55 -2.0(5) no
C11 C12 C13 C14 .4(3) no
C55 C12 C13 C14 180.0(3) no
C11 C12 C13 C23 177.7(3) no
C55 C12 C13 C23 -2.8(5) no
C11 N3 C14 C15 -179.4(3) no
Zn1 N3 C14 C15 .5(4) no
C11 N3 C14 C13 -.8(3) no
Zn1 N3 C14 C13 179.09(18) no
C12 C13 C14 N3 .2(3) no
C23 C13 C14 N3 -176.8(3) no
C12 C13 C14 C15 178.8(3) no
C23 C13 C14 C15 1.7(5) no
N3 C14 C15 C16 8.0(5) no
C13 C14 C15 C16 -170.3(3) no
N3 C14 C15 C36 -173.5(3) no
C13 C14 C15 C36 8.1(4) no
C19 N4 C16 C15 175.2(3) no
Zn1 N4 C16 C15 -15.8(4) no
C19 N4 C16 C17 -.7(3) no
Zn1 N4 C16 C17 168.33(19) no
C14 C15 C16 N4 .0(5) no
C36 C15 C16 N4 -178.5(3) no
C14 C15 C16 C17 175.2(3) no
C36 C15 C16 C17 -3.3(4) no
N4 C16 C17 C18 2.7(3) no
C15 C16 C17 C18 -173.0(3) no
N4 C16 C17 C24 -173.4(3) no
C15 C16 C17 C24 10.8(5) no
C16 C17 C18 C19 -3.5(3) no
C24 C17 C18 C19 173.1(3) no
C16 C17 C18 C59 171.2(3) no
C24 C17 C18 C59 -12.2(5) no
C16 N4 C19 C18 -1.6(3) no
Zn1 N4 C19 C18 -170.64(19) no
C16 N4 C19 C20 174.6(3) no
Zn1 N4 C19 C20 5.6(4) no
C17 C18 C19 N4 3.4(3) no
C59 C18 C19 N4 -171.3(3) no
C17 C18 C19 C20 -172.9(3) no
C59 C18 C19 C20 12.4(5) no
N1 C1 C20 O2 166.3(3) no
C2 C1 C20 O2 -12.4(4) no
N1 C1 C20 C19 -15.4(4) no
C2 C1 C20 C19 165.9(3) no
N4 C19 C20 O2 -172.8(3) no
C18 C19 C20 O2 3.1(4) no
N4 C19 C20 C1 8.9(5) no
C18 C19 C20 C1 -175.2(3) no
C4 C5 C25 C26 76.7(4) no
C6 C5 C25 C26 -103.2(3) no
C4 C5 C25 C30 -101.7(3) no
C6 C5 C25 C30 78.4(4) no
C30 C25 C26 C27 -.1(5) no
C5 C25 C26 C27 -178.5(3) no
C25 C26 C27 C28 -.7(5) no
C26 C27 C28 C29 1.0(4) no
C26 C27 C28 C31 -178.7(3) no
C27 C28 C29 C30 -.5(5) no
C31 C28 C29 C30 179.2(3) no
C28 C29 C30 C25 -.4(5) no
C26 C25 C30 C29 .7(5) no
C5 C25 C30 C29 179.1(3) no
C16 C15 C36 C41 82.1(4) no
C14 C15 C36 C41 -96.6(3) no
C16 C15 C36 C37 -96.2(3) no
C14 C15 C36 C37 85.1(4) no
C41 C36 C37 C38 1.2(5) no
C15 C36 C37 C38 179.5(3) no
C36 C37 C38 C39 -.5(5) no
C37 C38 C39 C40 -.2(5) no
C37 C38 C39 C42 178.3(3) no
C38 C39 C40 C41 .3(5) no
C42 C39 C40 C41 -178.2(3) no
C39 C40 C41 C36 .3(5) no
C37 C36 C41 C40 -1.1(4) no
C15 C36 C41 C40 -179.3(3) no
C3 C2 C47 C48 108.3(3) no
C1 C2 C47 C48 -69.3(4) no
C2 C47 C48 C49 167.8(3) no
C50 O4 C49 O3 -5.9(5) no
C50 O4 C49 C48 171.5(3) no
C47 C48 C49 O3 -18.5(5) no
C47 C48 C49 O4 164.2(3) no
C7 C8 C51 C52 -84.8(4) no
C9 C8 C51 C52 96.7(4) no
C8 C51 C52 C53 170.9(3) no
C54 O6 C53 O5 -1.2(6) no
C54 O6 C53 C52 -178.9(4) no
C51 C52 C53 O5 -82.5(5) no
C51 C52 C53 O6 95.1(4) no
C13 C12 C55 C56 -98.8(3) no
C11 C12 C55 C56 80.7(4) no
C12 C55 C56 C57 86.1(3) no
C58 O8 C57 O7 -.5(5) no
C58 O8 C57 C56 -178.5(3) no
C55 C56 C57 O7 26.2(5) no
C55 C56 C57 O8 -155.8(3) no
C17 C18 C59 C60 -109.1(3) no
C19 C18 C59 C60 64.7(4) no
C18 C59 C60 C61 -167.0(3) no
C62' O10 C61 O9 8.0(7) no
C62 O10 C61 O9 -11.2(7) no
C62' O10 C61 C60 -171.3(6) no
C62 O10 C61 C60 169.5(5) no
C59 C60 C61 O9 137.5(4) no
C59 C60 C61 O10 -43.2(4) no
